data_7054218
loop_
_publ_author_name
'Anio\/la, Michalina'
'Dega-Szafran, Zofia'
'Katrusiak, Andrzej'
'Szafran, Miros\/law'

_publ_section_title
;
 NH&#x22EF;O and OH&#x22EF;O interactions of glycine derivatives with
 squaric acid
;
_journal_issue 8
_journal_name_full 'New Journal of Chemistry'
_journal_page_first 3556
_journal_paper_doi 10.1039/C4NJ00212A
_journal_volume 38
_journal_year 2014
_chemical_formula_moiety 'C4 H1 O4, C5 H12 N1 O2'
_chemical_formula_sum 'C9 H13 N O6'
_chemical_formula_weight 231.20
_chemical_name_common 'Betainium hydrogen squarate'
_chemical_name_systematic 'Betainium hydrogen squarate'
_space_group_IT_number 29
_symmetry_cell_setting orthorhombic
_symmetry_space_group_name_Hall 'P 2c -2ac'
_symmetry_space_group_name_H-M 'P c a 21'
_atom_sites_solution_hydrogens geom
_atom_sites_solution_primary direct
_atom_sites_solution_secondary difmap
_audit_creation_method SHELXL-97
_cell_angle_alpha 90.00
_cell_angle_beta 90.00
_cell_angle_gamma 90.00
_cell_formula_units_Z 8
_cell_length_a 22.2718(14)
_cell_length_b 6.0451(3)
_cell_length_c 16.2765(8)
_cell_measurement_temperature 296(2)
_cell_measurement_theta_max 29.14
_cell_measurement_theta_min 2.22
_cell_volume 2191.4(2)
_computing_cell_refinement 'CrysAlis (Oxford Diffraction, 2002)'
_computing_data_collection 'CrysAlis (Oxford Diffraction, 2002)'
_computing_data_reduction 'CrysAlis (Oxford Diffraction, 2002)'
_computing_molecular_graphics 'Mercury (2008)'
_computing_publication_material 'SHELXL-97 (Sheldrick, 1997)'
_computing_structure_refinement 'SHELXL-97 (Sheldrick, 1997)'
_computing_structure_solution 'SHELXS-97 (Sheldrick, 1990)'
_diffrn_ambient_temperature 296(2)
_diffrn_measured_fraction_theta_full 0.887
_diffrn_measured_fraction_theta_max 0.887
_diffrn_measurement_device_type 'multiwire proportional'
_diffrn_measurement_method 'phi and omega scans'
_diffrn_radiation_monochromator graphite
_diffrn_radiation_source 'fine-focus sealed tube'
_diffrn_radiation_type MoK\a
_diffrn_radiation_wavelength 0.71073
_diffrn_reflns_av_R_equivalents 0.0353
_diffrn_reflns_av_sigmaI/netI 0.0724
_diffrn_reflns_limit_h_max 20
_diffrn_reflns_limit_h_min -29
_diffrn_reflns_limit_k_max 8
_diffrn_reflns_limit_k_min -5
_diffrn_reflns_limit_l_max 18
_diffrn_reflns_limit_l_min -22
_diffrn_reflns_number 8662
_diffrn_reflns_theta_full 29.14
_diffrn_reflns_theta_max 29.14
_diffrn_reflns_theta_min 2.22
_exptl_absorpt_coefficient_mu 0.119
_exptl_absorpt_correction_T_max 0.978
_exptl_absorpt_correction_T_min 0.968
_exptl_absorpt_correction_type integration
_exptl_absorpt_process_details
;  
Correction for absorption was made using XEMP (SHELXTL,
Sheldrick (1990)). 
;
_exptl_crystal_colour colourless
_exptl_crystal_density_diffrn 1.402
_exptl_crystal_density_meas 1.402
_exptl_crystal_density_method 'not measured'
_exptl_crystal_description plate
_exptl_crystal_F_000 976
_exptl_crystal_size_max 0.38
_exptl_crystal_size_mid 0.23
_exptl_crystal_size_min 0.19
_refine_diff_density_max 0.156
_refine_diff_density_min -0.185
_refine_diff_density_rms 0.040
_refine_ls_abs_structure_details 'Flack H D (1983), Acta Cryst. A39, 876-881'
_refine_ls_abs_structure_Flack 1.4(15)
_refine_ls_extinction_method none
_refine_ls_goodness_of_fit_ref 0.766
_refine_ls_hydrogen_treatment mixed
_refine_ls_matrix_type full
_refine_ls_number_parameters 297
_refine_ls_number_reflns 4068
_refine_ls_number_restraints 1
_refine_ls_restrained_S_all 0.766
_refine_ls_R_factor_all 0.0942
_refine_ls_R_factor_gt 0.0400
_refine_ls_shift/su_max 0.035
_refine_ls_shift/su_mean 0.003
_refine_ls_structure_factor_coef Fsqd
_refine_ls_weighting_details 'calc w=1/[\s^2^(Fo^2^)+(0.0639P)^2^+0.0000P] where P=(Fo^2^+2Fc^2^)/3'
_refine_ls_weighting_scheme calc
_refine_ls_wR_factor_gt 0.0891
_refine_ls_wR_factor_ref 0.1069
_reflns_number_gt 2147
_reflns_number_total 4068
_reflns_threshold_expression >2sigma(I)
_cod_data_source_file c4nj00212a5.cif
_cod_data_source_block m
_cod_depositor_comments
;
The following automatic conversions were performed:

'_symmetry_cell_setting' value 'Orthorhombic' changed to
'orthorhombic' according to
/usr/data/users/saulius/crontab/automatic-downloads/rss-feeds/RSC/lib/dictionaries/cif_core.dic
dictionary named 'cif_core.dic' version 2.4.2 from 2011-04-26.

Automatic conversion script
Id: cif_fix_values 2281 2013-09-26 08:29:07Z andrius 

 Adding full bibliography for 7054214--7054218.cif.
;
_cod_original_sg_symbol_Hall P2c-2ac
_cod_original_sg_symbol_H-M Pca2(1)
_cod_original_formula_sum 'C9 H13 N1 O6'
_cod_database_code 7054218

loop_
_symmetry_equiv_pos_as_xyz
'x, y, z'
'-x, -y, z+1/2'
'x+1/2, -y, z'
'-x+1/2, y, z+1/2'

loop_
_atom_site_label
_atom_site_type_symbol
_atom_site_fract_x
_atom_site_fract_y
_atom_site_fract_z
_atom_site_U_iso_or_equiv
_atom_site_adp_type
_atom_site_occupancy
_atom_site_symmetry_multiplicity
_atom_site_calc_flag
_atom_site_refinement_flags
O2 O 0.31888(11) -0.1765(4) 0.51500(15) 0.0531(7) Uani 1 1 d .
O3 O 0.36626(15) 0.0060(4) 0.3353(2) 0.0536(9) Uani 1 1 d .
H3 H 0.3912(18) -0.121(7) 0.349(2) 0.064 Uiso 1 1 d .
O1 O 0.22901(12) 0.2366(4) 0.52535(18) 0.0640(8) Uani 1 1 d .
C3 C 0.32767(16) 0.0692(6) 0.3917(2) 0.0367(8) Uani 1 1 d .
C2 C 0.30825(18) -0.0160(5) 0.4690(3) 0.0375(11) Uani 1 1 d .
C1 C 0.26595(16) 0.1749(5) 0.4761(2) 0.0397(8) Uani 1 1 d .
C4 C 0.28836(16) 0.2523(5) 0.3954(2) 0.0399(8) Uani 1 1 d .
O4 O 0.27655(12) 0.4094(4) 0.34916(16) 0.0630(8) Uani 1 1 d .
O2' O 0.43765(11) -0.3107(4) 0.35189(14) 0.0544(7) Uani 1 1 d .
O3' O 0.38509(14) -0.5093(4) 0.5260(2) 0.0519(8) Uani 1 1 d .
H3' H 0.3661(17) -0.379(6) 0.518(2) 0.062 Uiso 1 1 d .
O1' O 0.53019(13) -0.7210(4) 0.34478(17) 0.0713(8) Uani 1 1 d .
O4' O 0.47238(11) -0.9180(4) 0.51184(15) 0.0577(7) Uani 1 1 d .
C2' C 0.44702(18) -0.4756(6) 0.3954(3) 0.0368(10) Uani 1 1 d .
C4' C 0.46342(15) -0.7528(5) 0.4673(2) 0.0407(8) Uani 1 1 d .
C1' C 0.48960(17) -0.6649(5) 0.3902(2) 0.0434(9) Uani 1 1 d .
C3' C 0.42476(15) -0.5641(6) 0.4707(2) 0.0361(8) Uani 1 1 d .
O5 O 0.19878(12) 0.7136(4) 0.37422(15) 0.0536(7) Uani 1 1 d .
H4 H 0.2183 0.6007 0.3661 0.064 Uiso 1 1 calc R
N1 N 0.12619(11) 1.1090(4) 0.23774(17) 0.0370(7) Uani 1 1 d .
C6 C 0.14749(19) 1.0039(5) 0.3148(2) 0.0336(10) Uani 1 1 d .
H61 H 0.1128 0.9477 0.3442 0.040 Uiso 1 1 calc R
H62 H 0.1656 1.1175 0.3488 0.040 Uiso 1 1 calc R
C5 C 0.19170(16) 0.8190(5) 0.3054(2) 0.0426(9) Uani 1 1 d .
C8 C 0.0943(2) 0.9426(7) 0.1839(3) 0.0640(12) Uani 1 1 d .
H81 H 0.1221 0.8299 0.1672 0.077 Uiso 1 1 calc R
H82 H 0.0786 1.0159 0.1362 0.077 Uiso 1 1 calc R
H83 H 0.0619 0.8764 0.2141 0.077 Uiso 1 1 calc R
O6 O 0.21717(15) 0.7707(5) 0.24249(18) 0.0860(10) Uani 1 1 d .
C9 C 0.08213(18) 1.2863(6) 0.2617(3) 0.0695(12) Uani 1 1 d .
H91 H 0.1021 1.3957 0.2946 0.083 Uiso 1 1 calc R
H92 H 0.0499 1.2216 0.2927 0.083 Uiso 1 1 calc R
H93 H 0.0662 1.3547 0.2131 0.083 Uiso 1 1 calc R
C7 C 0.17649(17) 1.2146(6) 0.1909(2) 0.0564(10) Uani 1 1 d .
H71 H 0.2045 1.1029 0.1739 0.068 Uiso 1 1 calc R
H72 H 0.1966 1.3200 0.2254 0.068 Uiso 1 1 calc R
H73 H 0.1607 1.2885 0.1434 0.068 Uiso 1 1 calc R
N1' N 0.62759(13) -1.6220(4) 0.61755(16) 0.0399(7) Uani 1 1 d .
O5' O 0.55356(12) -1.2081(4) 0.48909(16) 0.0537(6) Uani 1 1 d .
H4' H 0.5268 -1.1169 0.4958 0.064 Uiso 1 1 calc R
C6' C 0.6074(2) -1.5018(5) 0.5409(3) 0.0418(11) Uani 1 1 d .
H61' H 0.5929 -1.6100 0.5016 0.050 Uiso 1 1 calc R
H62' H 0.6420 -1.4290 0.5167 0.050 Uiso 1 1 calc R
C5' C 0.55856(16) -1.3305(6) 0.5548(2) 0.0410(9) Uani 1 1 d .
O6' O 0.52896(13) -1.3122(5) 0.61486(18) 0.0744(9) Uani 1 1 d .
C9' C 0.57770(19) -1.7588(6) 0.6538(2) 0.0576(10) Uani 1 1 d .
H91' H 0.5632 -1.8611 0.6133 0.069 Uiso 1 1 calc R
H92' H 0.5456 -1.6634 0.6708 0.069 Uiso 1 1 calc R
H93' H 0.5926 -1.8392 0.7004 0.069 Uiso 1 1 calc R
C7' C 0.67798(19) -1.7699(7) 0.5911(3) 0.0705(12) Uani 1 1 d .
H71' H 0.6637 -1.8722 0.5505 0.085 Uiso 1 1 calc R
H72' H 0.6928 -1.8502 0.6378 0.085 Uiso 1 1 calc R
H73' H 0.7097 -1.6820 0.5682 0.085 Uiso 1 1 calc R
C8' C 0.6506(2) -1.4651(6) 0.6806(3) 0.0589(12) Uani 1 1 d .
H81' H 0.6632 -1.5461 0.7284 0.071 Uiso 1 1 calc R
H82' H 0.6194 -1.3632 0.6956 0.071 Uiso 1 1 calc R
H83' H 0.6842 -1.3848 0.6587 0.071 Uiso 1 1 calc R

loop_
_atom_site_aniso_label
_atom_site_aniso_U_11
_atom_site_aniso_U_22
_atom_site_aniso_U_33
_atom_site_aniso_U_23
_atom_site_aniso_U_13
_atom_site_aniso_U_12
O2 0.0563(17) 0.0505(15) 0.0525(15) 0.0128(12) 0.0133(13) 0.0183(12)
O3 0.065(2) 0.0589(19) 0.0370(18) 0.0096(12) 0.0104(18) 0.0238(13)
O1 0.0585(19) 0.0620(16) 0.0715(18) 0.0119(14) 0.0240(16) 0.0217(14)
C3 0.034(2) 0.0433(18) 0.0332(19) 0.006(2) -0.0021(17) 0.0032(19)
C2 0.033(2) 0.036(2) 0.044(3) -0.0007(16) -0.008(2) 0.0037(15)
C1 0.034(2) 0.0395(17) 0.045(2) -0.0024(18) 0.0025(18) 0.0028(16)
C4 0.038(2) 0.0452(19) 0.0369(19) 0.0078(18) -0.0049(17) 0.0027(17)
O4 0.072(2) 0.0609(15) 0.0561(17) 0.0233(17) 0.0121(15) 0.0248(16)
O2' 0.0628(18) 0.0538(15) 0.0465(14) 0.0181(13) 0.0150(14) 0.0190(13)
O3' 0.060(2) 0.0438(16) 0.0525(19) 0.0129(12) 0.0231(19) 0.0161(12)
O1' 0.0682(18) 0.0683(17) 0.078(2) 0.0136(16) 0.0419(17) 0.0248(15)
O4' 0.0640(18) 0.0552(15) 0.0539(17) 0.0222(16) 0.0080(13) 0.0220(15)
C2' 0.033(2) 0.041(2) 0.036(3) 0.0024(17) 0.007(2) 0.0020(16)
C4' 0.034(2) 0.0435(19) 0.045(2) 0.0011(18) -0.0040(17) -0.0002(16)
C1' 0.039(2) 0.0439(19) 0.047(2) 0.0014(18) 0.0048(18) 0.0073(17)
C3' 0.034(2) 0.0361(17) 0.038(2) -0.0093(19) -0.0021(17) 0.0047(18)
O5 0.0590(18) 0.0575(15) 0.0443(15) 0.0099(13) 0.0039(12) 0.0162(14)
N1 0.0311(16) 0.0387(16) 0.0411(16) 0.0052(13) 0.0013(13) 0.0037(12)
C6 0.034(2) 0.037(2) 0.030(2) 0.0030(13) 0.001(2) -0.0017(14)
C5 0.048(2) 0.0384(19) 0.041(2) 0.0107(17) -0.0014(18) -0.0003(17)
C8 0.077(3) 0.068(2) 0.047(3) -0.004(2) -0.012(2) -0.018(3)
O6 0.114(3) 0.095(2) 0.0487(17) 0.0230(16) 0.0240(18) 0.065(2)
C9 0.063(3) 0.074(3) 0.071(3) 0.007(2) 0.002(2) 0.035(2)
C7 0.044(2) 0.061(2) 0.064(2) 0.024(2) 0.0028(19) -0.006(2)
N1' 0.0411(17) 0.0458(16) 0.0328(15) -0.0024(13) -0.0058(13) 0.0043(14)
O5' 0.0551(16) 0.0517(15) 0.0542(15) 0.0109(14) 0.0018(13) 0.0138(12)
C6' 0.042(3) 0.049(2) 0.035(2) 0.0033(15) 0.000(2) 0.0034(16)
C5' 0.039(2) 0.043(2) 0.041(2) 0.0006(17) 0.0025(17) 0.0041(17)
O6' 0.075(2) 0.087(2) 0.0610(18) 0.0172(15) 0.0297(16) 0.0441(17)
C9' 0.066(3) 0.055(2) 0.052(2) 0.0148(18) 0.000(2) -0.015(2)
C7' 0.067(3) 0.082(3) 0.063(3) 0.009(2) -0.005(2) 0.041(2)
C8' 0.065(3) 0.070(2) 0.041(2) -0.007(2) -0.011(2) -0.007(2)

loop_
_atom_type_symbol
_atom_type_description
_atom_type_scat_dispersion_real
_atom_type_scat_dispersion_imag
_atom_type_scat_source
C C 0.0033 0.0016 'International Tables Vol C Tables 4.2.6.8 and 6.1.1.4'
H H 0.0000 0.0000 'International Tables Vol C Tables 4.2.6.8 and 6.1.1.4'
N N 0.0061 0.0033 'International Tables Vol C Tables 4.2.6.8 and 6.1.1.4'
O O 0.0106 0.0060 'International Tables Vol C Tables 4.2.6.8 and 6.1.1.4'

loop_
_geom_angle_atom_site_label_1
_geom_angle_atom_site_label_2
_geom_angle_atom_site_label_3
_geom_angle
C3 O3 H3 116(2)
O3 C3 C4 131.5(3)
O3 C3 C2 135.2(3)
C4 C3 C2 93.3(3)
O2 C2 C3 138.7(4)
O2 C2 C1 132.4(4)
C3 C2 C1 88.9(3)
O1 C1 C4 136.1(3)
O1 C1 C2 136.0(3)
C4 C1 C2 87.9(3)
O4 C4 C3 134.9(3)
O4 C4 C1 135.1(3)
C3 C4 C1 89.9(3)
C3' O3' H3' 116(3)
O2' C2' C3' 137.2(3)
O2' C2' C1' 133.9(4)
C3' C2' C1' 88.9(3)
O4' C4' C3' 135.2(3)
O4' C4' C1' 135.6(3)
C3' C4' C1' 89.1(3)
O1' C1' C4' 135.0(3)
O1' C1' C2' 136.2(4)
C4' C1' C2' 88.7(3)
O3' C3' C2' 137.1(3)
O3' C3' C4' 129.6(3)
C2' C3' C4' 93.2(3)
C5 O5 H4 109.5
C6 N1 C7 111.9(3)
C6 N1 C9 107.1(3)
C7 N1 C9 108.5(3)
C6 N1 C8 110.8(3)
C7 N1 C8 109.9(3)
C9 N1 C8 108.5(3)
N1 C6 C5 116.3(3)
N1 C6 H61 108.2
C5 C6 H61 108.2
N1 C6 H62 108.2
C5 C6 H62 108.2
H61 C6 H62 107.4
O6 C5 O5 123.8(3)
O6 C5 C6 125.2(3)
O5 C5 C6 111.0(3)
N1 C8 H81 109.5
N1 C8 H82 109.5
H81 C8 H82 109.5
N1 C8 H83 109.5
H81 C8 H83 109.5
H82 C8 H83 109.5
N1 C9 H91 109.5
N1 C9 H92 109.5
H91 C9 H92 109.5
N1 C9 H93 109.5
H91 C9 H93 109.5
H92 C9 H93 109.5
N1 C7 H71 109.5
N1 C7 H72 109.5
H71 C7 H72 109.5
N1 C7 H73 109.5
H71 C7 H73 109.5
H72 C7 H73 109.5
C8' N1' C7' 108.6(3)
C8' N1' C9' 109.5(3)
C7' N1' C9' 109.7(3)
C8' N1' C6' 111.4(3)
C7' N1' C6' 105.8(3)
C9' N1' C6' 111.6(3)
C5' O5' H4' 109.5
N1' C6' C5' 114.7(3)
N1' C6' H61' 108.6
C5' C6' H61' 108.6
N1' C6' H62' 108.6
C5' C6' H62' 108.6
H61' C6' H62' 107.6
O6' C5' O5' 125.2(3)
O6' C5' C6' 125.8(4)
O5' C5' C6' 109.0(3)
N1' C9' H91' 109.5
N1' C9' H92' 109.5
H91' C9' H92' 109.5
N1' C9' H93' 109.5
H91' C9' H93' 109.5
H92' C9' H93' 109.5
N1' C7' H71' 109.5
N1' C7' H72' 109.5
H71' C7' H72' 109.5
N1' C7' H73' 109.5
H71' C7' H73' 109.5
H72' C7' H73' 109.5
N1' C8' H81' 109.5
N1' C8' H82' 109.5
H81' C8' H82' 109.5
N1' C8' H83' 109.5
H81' C8' H83' 109.5
H82' C8' H83' 109.5

loop_
_geom_bond_atom_site_label_1
_geom_bond_atom_site_label_2
_geom_bond_distance
O2 C2 1.248(4)
O3 C3 1.314(4)
O3 H3 0.97(4)
O1 C1 1.207(4)
C3 C4 1.413(5)
C3 C2 1.427(5)
C2 C1 1.494(5)
C1 C4 1.482(5)
C4 O4 1.240(4)
O2' C2' 1.240(4)
O3' C3' 1.304(4)
O3' H3' 0.90(4)
O1' C1' 1.216(4)
O4' C4' 1.250(4)
C2' C3' 1.427(5)
C2' C1' 1.488(5)
C4' C3' 1.430(5)
C4' C1' 1.481(5)
O5 C5 1.298(4)
O5 H4 0.8200
N1 C6 1.484(5)
N1 C7 1.498(4)
N1 C9 1.505(4)
N1 C8 1.511(5)
C6 C5 1.498(5)
C6 H61 0.9700
C6 H62 0.9700
C5 O6 1.207(4)
C8 H81 0.9600
C8 H82 0.9600
C8 H83 0.9600
C9 H91 0.9600
C9 H92 0.9600
C9 H93 0.9600
C7 H71 0.9600
C7 H72 0.9600
C7 H73 0.9600
N1' C8' 1.489(4)
N1' C7' 1.498(5)
N1' C9' 1.506(4)
N1' C6' 1.512(5)
O5' C5' 1.305(4)
O5' H4' 0.8200
C6' C5' 1.520(5)
C6' H61' 0.9700
C6' H62' 0.9700
C5' O6' 1.185(4)
C9' H91' 0.9600
C9' H92' 0.9600
C9' H93' 0.9600
C7' H71' 0.9600
C7' H72' 0.9600
C7' H73' 0.9600
C8' H81' 0.9600
C8' H82' 0.9600
C8' H83' 0.9600

loop_
_geom_torsion_atom_site_label_1
_geom_torsion_atom_site_label_2
_geom_torsion_atom_site_label_3
_geom_torsion_atom_site_label_4
_geom_torsion
O3 C3 C2 O2 0.8(8)
C4 C3 C2 O2 179.6(5)
O3 C3 C2 C1 -178.9(4)
C4 C3 C2 C1 -0.1(3)
O2 C2 C1 O1 -0.8(7)
C3 C2 C1 O1 179.0(4)
O2 C2 C1 C4 -179.6(4)
C3 C2 C1 C4 0.1(3)
O3 C3 C4 O4 0.5(7)
C2 C3 C4 O4 -178.3(4)
O3 C3 C4 C1 179.0(4)
C2 C3 C4 C1 0.1(3)
O1 C1 C4 O4 -0.5(7)
C2 C1 C4 O4 178.3(4)
O1 C1 C4 C3 -179.0(4)
C2 C1 C4 C3 -0.1(3)
O4' C4' C1' O1' -2.3(7)
C3' C4' C1' O1' 175.8(4)
O4' C4' C1' C2' -179.8(4)
C3' C4' C1' C2' -1.7(3)
O2' C2' C1' O1' 2.6(8)
C3' C2' C1' O1' -175.7(5)
O2' C2' C1' C4' -180.0(5)
C3' C2' C1' C4' 1.7(3)
O2' C2' C3' O3' 0.0(9)
C1' C2' C3' O3' 178.2(4)
O2' C2' C3' C4' 180.0(5)
C1' C2' C3' C4' -1.8(3)
O4' C4' C3' O3' -0.1(7)
C1' C4' C3' O3' -178.2(4)
O4' C4' C3' C2' 179.9(4)
C1' C4' C3' C2' 1.8(3)
C7 N1 C6 C5 -61.9(4)
C9 N1 C6 C5 179.3(3)
C8 N1 C6 C5 61.1(4)
N1 C6 C5 O6 10.9(6)
N1 C6 C5 O5 -168.3(3)
C8' N1' C6' C5' -58.5(5)
C7' N1' C6' C5' -176.4(3)
C9' N1' C6' C5' 64.3(4)
N1' C6' C5' O6' -13.9(6)
N1' C6' C5' O5' 167.2(3)
